data_4503755
loop_
_publ_author_name
'Chen, Sheng-Chun'
'Zhang, Zhi-Hui'
'Huang, Kun-Lin'
'Chen, Qun'
'He, Ming-Yang'
'Cui, Ai-Jun'
'Li, Chao'
'Liu, Qi'
'Du, Miao'

_publ_section_title
;
 Solvent-Controlled Assembly of Manganese(II) Tetrachloroterephthalates
 with 1D Chain, 2D Layer, and 3D Coordination Architectures
;
_journal_issue 9
_journal_name_full 'Crystal Growth &amp; Design'
_journal_page_first 3437
_journal_paper_doi 10.1021/cg8003905
_journal_volume 8
_journal_year 2008
_chemical_formula_moiety 'C11 H12 Cl4 Mn O7, C H4 O'
_chemical_formula_sum 'C12 H16 Cl4 Mn O8'
_chemical_formula_weight 484.99
_chemical_name_systematic
; 
 ? 
;
_space_group_IT_number 63
_symmetry_cell_setting orthorhombic
_symmetry_space_group_name_Hall '-C 2c 2'
_symmetry_space_group_name_H-M 'C m c m'
_atom_sites_solution_hydrogens geom
_atom_sites_solution_primary direct
_atom_sites_solution_secondary difmap
_audit_creation_method SHELXL-97
_cell_angle_alpha 90.00
_cell_angle_beta 90.00
_cell_angle_gamma 90.00
_cell_formula_units_Z 8
_cell_length_a 13.8957(11)
_cell_length_b 15.0403(11)
_cell_length_c 18.9997(14)
_cell_measurement_reflns_used 9651
_cell_measurement_temperature 291(2)
_cell_measurement_theta_max 27.52
_cell_measurement_theta_min 2.25
_cell_volume 3970.9(5)
_computing_cell_refinement SMART
_computing_data_collection 'SMART (Bruker, 2000)'
_computing_data_reduction 'SAINT (Bruker, 2000)'
_computing_molecular_graphics SHELXTL
_computing_publication_material SHELXTL
_computing_structure_refinement SHELXTL
_computing_structure_solution 'SHELXTL (Bruker, 2000)'
_diffrn_ambient_temperature 291(2)
_diffrn_measured_fraction_theta_full 0.999
_diffrn_measured_fraction_theta_max 0.999
_diffrn_measurement_device_type 'Bruker Smart Apex CCD area detector'
_diffrn_measurement_method 'phi and omega scans'
_diffrn_radiation_monochromator graphite
_diffrn_radiation_source 'sealed tube'
_diffrn_radiation_type MoK\a
_diffrn_radiation_wavelength 0.71073
_diffrn_reflns_av_R_equivalents 0.0735
_diffrn_reflns_av_sigmaI/netI 0.0555
_diffrn_reflns_limit_h_max 17
_diffrn_reflns_limit_h_min -17
_diffrn_reflns_limit_k_max 17
_diffrn_reflns_limit_k_min -18
_diffrn_reflns_limit_l_max 22
_diffrn_reflns_limit_l_min -23
_diffrn_reflns_number 15385
_diffrn_reflns_theta_full 25.99
_diffrn_reflns_theta_max 25.99
_diffrn_reflns_theta_min 2.00
_exptl_absorpt_coefficient_mu 1.237
_exptl_absorpt_correction_T_max 0.74
_exptl_absorpt_correction_T_min 0.68
_exptl_absorpt_correction_type multi-scan
_exptl_absorpt_process_details 'sadabs, bRUKER, 2000'
_exptl_crystal_colour Colorless
_exptl_crystal_density_diffrn 1.623
_exptl_crystal_density_method 'not measured'
_exptl_crystal_description Block
_exptl_crystal_F_000 1960
_exptl_crystal_size_max 0.32
_exptl_crystal_size_mid 0.28
_exptl_crystal_size_min 0.24
_refine_diff_density_max 0.508
_refine_diff_density_min -0.345
_refine_diff_density_rms 0.077
_refine_ls_extinction_method none
_refine_ls_goodness_of_fit_ref 1.033
_refine_ls_hydrogen_treatment mixed
_refine_ls_matrix_type full
_refine_ls_number_parameters 159
_refine_ls_number_reflns 2102
_refine_ls_number_restraints 0
_refine_ls_restrained_S_all 1.033
_refine_ls_R_factor_all 0.0663
_refine_ls_R_factor_gt 0.0461
_refine_ls_shift/su_max 0.000
_refine_ls_shift/su_mean 0.000
_refine_ls_structure_factor_coef Fsqd
_refine_ls_weighting_details 'calc w=1/[\s^2^(Fo^2^)+(0.0400P)^2^+0.2200P] where P=(Fo^2^+2Fc^2^)/3'
_refine_ls_weighting_scheme calc
_refine_ls_wR_factor_gt 0.0849
_refine_ls_wR_factor_ref 0.0887
_reflns_number_gt 1588
_reflns_number_total 2102
_reflns_threshold_expression >2sigma(I)
_cod_data_source_file cg8003905-file002.cif
_cod_data_source_block 2
_cod_depositor_comments
;
The following automatic conversions were performed:

'_symmetry_cell_setting' value 'Orthorhombic' changed to
'orthorhombic' according to
/home/saulius/struct/CIF-dictionaries/cif_core.dic dictionary named
'cif_core.dic' version 2.4.1 from
2010-06-29.

'_exptl_absorpt_correction_type' value 'MULTI-SCAN'
changed to 'multi-scan' according to
/home/saulius/struct/CIF-dictionaries/cif_core.dic dictionary named
'cif_core.dic' version 2.4.1 from 2010-06-29.

Automatic conversion script
Id: cif_fix_values 1715 2011-07-08 13:25:40Z adriana 
;
_cod_original_sg_symbol_Hall '-C 2c 2 '
_cod_original_sg_symbol_H-M 'Cmcm '
_cod_database_code 4503755

loop_
_symmetry_equiv_pos_as_xyz
'x, y, z'
'-x, -y, z+1/2'
'-x, y, -z+1/2'
'x, -y, -z'
'x+1/2, y+1/2, z'
'-x+1/2, -y+1/2, z+1/2'
'-x+1/2, y+1/2, -z+1/2'
'x+1/2, -y+1/2, -z'
'-x, -y, -z'
'x, y, -z-1/2'
'x, -y, z-1/2'
'-x, y, z'
'-x+1/2, -y+1/2, -z'
'x+1/2, y+1/2, -z-1/2'
'x+1/2, -y+1/2, z-1/2'
'-x+1/2, y+1/2, z'

loop_
_atom_site_label
_atom_site_type_symbol
_atom_site_fract_x
_atom_site_fract_y
_atom_site_fract_z
_atom_site_U_iso_or_equiv
_atom_site_adp_type
_atom_site_occupancy
_atom_site_symmetry_multiplicity
_atom_site_calc_flag
_atom_site_refinement_flags
C1 C 0.0000 0.0876(3) 0.3633(2) 0.0330(10) Uani 1 2 d S
C2 C 0.0000 0.0416(3) 0.4337(2) 0.0342(10) Uani 1 2 d S
C3 C 0.0000 0.0907(3) 0.4955(2) 0.0322(10) Uani 1 2 d S
C4 C 0.0000 0.0508(3) 0.5608(2) 0.0291(9) Uani 1 2 d S
C5 C 0.0000 0.3199(4) 0.2500 0.0378(15) Uani 1 4 d S
C6 C 0.0000 0.4209(4) 0.2500 0.0341(14) Uani 1 4 d S
C7 C 0.0000 0.4686(3) 0.3125(3) 0.0368(10) Uani 1 2 d S
C8 C 0.0000 0.5606(3) 0.3128(2) 0.0328(9) Uani 1 2 d S
C9 C 0.0000 0.6088(4) 0.2500 0.0308(13) Uani 1 4 d S
C10 C 0.0000 0.7092(4) 0.2500 0.0301(13) Uani 1 4 d S
C11 C 0.2443(2) 0.2581(2) 0.39051(16) 0.0357(7) Uani 1 1 d .
H11A H 0.2708 0.3167 0.3858 0.054 Uiso 1 1 calc R
H11B H 0.2754 0.2279 0.4288 0.054 Uiso 1 1 calc R
H11C H 0.1765 0.2622 0.3997 0.054 Uiso 1 1 calc R
C12 C 0.2261(3) -0.0508(3) 0.2500 0.0342(10) Uani 1 2 d S
H12A H 0.2140 -0.0701 0.2974 0.051 Uiso 0.50 1 calc PR
H12B H 0.2787 -0.0842 0.2307 0.051 Uiso 0.50 1 calc PR
H12C H 0.1695 -0.0604 0.2219 0.051 Uiso 0.50 1 calc PR
C13 C 0.2670(3) 0.0000 0.5000 0.0384(10) Uani 1 2 d S
H13A H 0.3321 -0.0187 0.5081 0.058 Uiso 0.50 1 d PR
H13B H 0.2556 0.0552 0.5239 0.058 Uiso 0.50 1 d PR
H13C H 0.2236 -0.0444 0.5175 0.058 Uiso 0.50 1 d PR
Cl1 Cl 0.0000 0.20640(7) 0.48902(6) 0.0333(2) Uani 1 2 d S
Cl2 Cl 0.0000 0.11320(7) 0.63728(5) 0.0326(2) Uani 1 2 d S
Cl3 Cl 0.0000 0.40992(7) 0.39115(6) 0.0373(3) Uani 1 2 d S
Cl4 Cl 0.0000 0.61985(7) 0.39062(6) 0.0344(3) Uani 1 2 d S
Mn1 Mn 0.15219(4) 0.16042(4) 0.2500 0.02901(18) Uani 1 2 d S
O1 O 0.08064(14) 0.10363(14) 0.33749(11) 0.0337(5) Uani 1 1 d .
O2 O 0.0803(2) 0.2841(2) 0.2500 0.0355(7) Uani 1 2 d S
O3 O -0.0799(2) 0.7465(2) 0.2500 0.0316(6) Uani 1 2 d S
O4 O 0.25961(15) 0.20978(16) 0.32707(11) 0.0347(5) Uani 1 1 d .
H4B H 0.298(3) 0.241(2) 0.3032(19) 0.042 Uiso 1 1 d .
O5 O 0.2497(3) 0.0419(2) 0.2500 0.0434(8) Uani 1 2 d S
H5A H 0.232(5) 0.062(5) 0.210(4) 0.052 Uiso 0.50 1 d P
O7 O 0.2515(3) 0.0121(3) 0.4258(2) 0.0368(11) Uani 0.50 1 d P
H7A H 0.254(5) 0.074(5) 0.415(4) 0.044 Uiso 0.50 1 d P

loop_
_atom_site_aniso_label
_atom_site_aniso_U_11
_atom_site_aniso_U_22
_atom_site_aniso_U_33
_atom_site_aniso_U_23
_atom_site_aniso_U_13
_atom_site_aniso_U_12
C1 0.032(2) 0.036(2) 0.031(2) 0.0045(19) 0.000 0.000
C2 0.030(2) 0.036(2) 0.037(3) 0.010(2) 0.000 0.000
C3 0.0290(19) 0.026(2) 0.041(3) 0.0116(19) 0.000 0.000
C4 0.030(2) 0.027(2) 0.030(2) -0.0107(17) 0.000 0.000
C5 0.035(4) 0.033(3) 0.045(4) 0.000 0.000 0.000
C6 0.035(3) 0.026(3) 0.041(4) 0.000 0.000 0.000
C7 0.033(2) 0.029(2) 0.048(3) 0.008(2) 0.000 0.000
C8 0.034(2) 0.035(2) 0.029(2) -0.0037(18) 0.000 0.000
C9 0.023(3) 0.033(3) 0.036(3) 0.000 0.000 0.000
C10 0.030(3) 0.030(3) 0.030(3) 0.000 0.000 0.000
C11 0.0340(16) 0.0383(18) 0.0347(17) -0.0140(14) 0.0045(13) -0.0120(13)
C12 0.033(2) 0.033(2) 0.037(3) 0.000 0.000 0.0106(17)
C13 0.040(2) 0.038(3) 0.037(3) -0.016(2) 0.000 0.000
Cl1 0.0386(5) 0.0279(5) 0.0334(6) 0.0036(4) 0.000 0.000
Cl2 0.0377(5) 0.0311(6) 0.0290(5) -0.0062(4) 0.000 0.000
Cl3 0.0342(6) 0.0338(6) 0.0440(7) 0.0143(5) 0.000 0.000
Cl4 0.0336(6) 0.0330(6) 0.0366(6) -0.0110(5) 0.000 0.000
Mn1 0.0282(3) 0.0310(4) 0.0279(4) 0.000 0.000 -0.0080(2)
O1 0.0364(12) 0.0286(11) 0.0362(12) 0.0173(9) 0.0055(9) -0.0030(9)
O2 0.0376(17) 0.0302(16) 0.0388(17) 0.000 0.000 0.0080(13)
O3 0.0296(15) 0.0322(16) 0.0329(16) 0.000 0.000 0.0029(12)
O4 0.0291(11) 0.0400(13) 0.0349(12) -0.0115(10) 0.0019(9) -0.0140(9)
O5 0.052(2) 0.041(2) 0.0375(19) 0.000 0.000 0.0096(15)
O7 0.035(2) 0.039(3) 0.037(2) 0.005(2) 0.021(2) 0.0221(18)

loop_
_atom_type_symbol
_atom_type_description
_atom_type_scat_dispersion_real
_atom_type_scat_dispersion_imag
_atom_type_scat_source
C C 0.0033 0.0016 'International Tables Vol C Tables 4.2.6.8 and 6.1.1.4'
H H 0.0000 0.0000 'International Tables Vol C Tables 4.2.6.8 and 6.1.1.4'
O O 0.0106 0.0060 'International Tables Vol C Tables 4.2.6.8 and 6.1.1.4'
Mn Mn 0.3368 0.7283 'International Tables Vol C Tables 4.2.6.8 and 6.1.1.4'
Cl Cl 0.1484 0.1585 'International Tables Vol C Tables 4.2.6.8 and 6.1.1.4'

loop_
_geom_angle_atom_site_label_1
_geom_angle_atom_site_label_2
_geom_angle_atom_site_label_3
_geom_angle
_geom_angle_site_symmetry_1
_geom_angle_site_symmetry_3
O1 C1 O1 128.1(4) . 12
O1 C1 C2 116.0(2) . .
O1 C1 C2 116.0(2) 12 .
C3 C2 C4 117.9(4) . 9_556
C3 C2 C1 120.5(4) . .
C4 C2 C1 121.6(4) 9_556 .
C4 C3 C2 122.0(4) . .
C4 C3 Cl1 119.9(4) . .
C2 C3 Cl1 118.2(3) . .
C3 C4 C2 120.1(4) . 9_556
C3 C4 Cl2 121.3(3) . .
C2 C4 Cl2 118.5(3) 9_556 .
O2 C5 O2 128.5(6) 3 .
O2 C5 C6 115.7(3) 3 .
O2 C5 C6 115.7(3) . .
C7 C6 C7 117.8(6) . 10_556
C7 C6 C5 121.1(3) . .
C7 C6 C5 121.1(3) 10_556 .
C8 C7 C6 121.3(4) . .
C8 C7 Cl3 120.3(4) . .
C6 C7 Cl3 118.4(3) . .
C7 C8 C9 121.0(4) . .
C7 C8 Cl4 121.3(4) . .
C9 C8 Cl4 117.6(4) . .
C8 C9 C8 117.4(6) 10_556 .
C8 C9 C10 121.3(3) 10_556 .
C8 C9 C10 121.3(3) . .
O3 C10 O3 126.4(6) . 3
O3 C10 C9 116.8(3) . .
O3 C10 C9 116.8(3) 3 .
O4 C11 H11A 109.5 . .
O4 C11 H11B 109.5 . .
H11A C11 H11B 109.5 . .
O4 C11 H11C 109.5 . .
H11A C11 H11C 109.5 . .
H11B C11 H11C 109.5 . .
O5 C12 H12A 109.5 . .
O5 C12 H12B 109.5 . .
H12A C12 H12B 109.5 . .
O5 C12 H12C 109.5 . .
H12A C12 H12C 109.5 . .
H12B C12 H12C 109.5 . .
O7 C13 O7 162.8(5) 4_556 .
O7 C13 H13A 87.0 4_556 .
O7 C13 H13A 109.6 . .
O7 C13 H13B 67.6 4_556 .
O7 C13 H13B 109.3 . .
H13A C13 H13B 109.5 . .
O7 C13 H13C 58.5 4_556 .
O7 C13 H13C 109.5 . .
H13A C13 H13C 109.5 . .
H13B C13 H13C 109.5 . .
O2 Mn1 O1 97.65(8) . 10_556
O2 Mn1 O1 97.65(8) . .
O1 Mn1 O1 103.48(12) 10_556 .
O2 Mn1 O4 91.35(9) . .
O1 Mn1 O4 165.73(8) 10_556 .
O1 Mn1 O4 86.15(8) . .
O2 Mn1 O4 91.35(9) . 10_556
O1 Mn1 O4 86.15(8) 10_556 10_556
O1 Mn1 O4 165.73(8) . 10_556
O4 Mn1 O4 82.59(12) . 10_556
O2 Mn1 O5 171.01(13) . .
O1 Mn1 O5 87.88(8) 10_556 .
O1 Mn1 O5 87.88(8) . .
O4 Mn1 O5 81.91(9) . .
O4 Mn1 O5 81.91(9) 10_556 .
O2 Mn1 H5A 156(2) . .
O1 Mn1 H5A 70(2) 10_556 .
O1 Mn1 H5A 105(2) . .
O4 Mn1 H5A 97(2) . .
O4 Mn1 H5A 68(2) 10_556 .
O5 Mn1 H5A 22(2) . .
C1 O1 Mn1 144.0(2) . .
C5 O2 Mn1 144.0(4) . .
C11 O4 Mn1 129.00(18) . .
C11 O4 H4B 105(2) . .
Mn1 O4 H4B 105(2) . .
C12 O5 Mn1 129.5(3) . .
C12 O5 H5A 106(5) . .
Mn1 O5 H5A 62(5) . .
C13 O7 H7A 110(4) . .

loop_
_geom_bond_atom_site_label_1
_geom_bond_atom_site_label_2
_geom_bond_distance
_geom_bond_site_symmetry_2
C1 O1 1.246(3) .
C1 O1 1.246(3) 12
C1 C2 1.507(6) .
C2 C3 1.387(7) .
C2 C4 1.394(6) 9_556
C3 C4 1.377(6) .
C3 Cl1 1.744(4) .
C4 C2 1.394(6) 9_556
C4 Cl2 1.730(4) .
C5 O2 1.238(4) 3
C5 O2 1.238(4) .
C5 C6 1.520(9) .
C6 C7 1.387(6) .
C6 C7 1.387(6) 10_556
C7 C8 1.384(6) .
C7 Cl3 1.735(5) .
C8 C9 1.396(6) .
C8 Cl4 1.726(4) .
C9 C8 1.396(6) 10_556
C9 C10 1.509(9) .
C10 O3 1.244(4) .
C10 O3 1.244(4) 3
C11 O4 1.423(3) .
C11 H11A 0.9600 .
C11 H11B 0.9600 .
C11 H11C 0.9600 .
C12 O5 1.432(5) .
C12 H12A 0.9600 .
C12 H12B 0.9600 .
C12 H12C 0.9600 .
C13 O7 1.439(4) 4_556
C13 O7 1.439(4) .
C13 H13A 0.9600 .
C13 H13B 0.9600 .
C13 H13C 0.9600 .
Mn1 O2 2.112(3) .
Mn1 O1 2.1169(19) 10_556
Mn1 O1 2.1169(19) .
Mn1 O4 2.219(2) .
Mn1 O4 2.219(2) 10_556
Mn1 O5 2.240(3) .
Mn1 H5A 1.99(8) .
O4 H4B 0.85(4) .
O5 H5A 0.85(7) .
O7 H7A 0.96(7) .

loop_
_geom_hbond_atom_site_label_D
_geom_hbond_atom_site_label_H
_geom_hbond_atom_site_label_A
_geom_hbond_distance_DH
_geom_hbond_distance_HA
_geom_hbond_distance_DA
_geom_hbond_angle_DHA
_geom_hbond_site_symmetry_A
O4 H4B O3 0.85(4) 1.98(4) 2.725(3) 147(3) 5_545
